data_4514223
loop_
_publ_author_name
'Liao, Yun'
'Lu, Qianqian'
'Chen, Gui'
'Yu, Yinghua'
'Li, Chunsen'
'Huang, Xueliang'

_publ_section_title
;
 Rhodium-Catalyzed Azide--Alkyne Cycloaddition of Internal Ynamides:
 Regioselective Assembly of 5-Amino-Triazoles under Mild Conditions
;
_journal_issue 11
_journal_name_full 'ACS Catalysis'
_journal_page_first 7529
_journal_paper_doi 10.1021/acscatal.7b02558
_journal_volume 7
_journal_year 2017
_chemical_formula_sum 'C17 H18 N4 O2 S'
_chemical_formula_weight 342.43
_chemical_name_systematic
; 
 ? 
;
_space_group_IT_number 14
_symmetry_cell_setting monoclinic
_symmetry_space_group_name_Hall '-P 2ybc'
_symmetry_space_group_name_H-M 'P 1 21/c 1'
_atom_sites_solution_hydrogens geom
_atom_sites_solution_primary direct
_atom_sites_solution_secondary difmap
_audit_creation_method SHELXL-97
_cell_angle_alpha 90.00
_cell_angle_beta 107.27(3)
_cell_angle_gamma 90.00
_cell_formula_units_Z 4
_cell_length_a 11.611(2)
_cell_length_b 19.247(4)
_cell_length_c 8.0285(16)
_cell_measurement_reflns_used 5022
_cell_measurement_temperature 293(2)
_cell_measurement_theta_max 27.4971
_cell_measurement_theta_min 2.6557
_cell_volume 1713.3(6)
_computing_structure_refinement 'SHELXL-97 (Sheldrick, 1997)'
_computing_structure_solution 'SHELXS-97 (Sheldrick, 1990)'
_diffrn_ambient_temperature 293(2)
_diffrn_measured_fraction_theta_full 0.984
_diffrn_measured_fraction_theta_max 0.984
_diffrn_measurement_device_type 'Bruker P4'
_diffrn_measurement_method '\w scans'
_diffrn_radiation_monochromator graphite
_diffrn_radiation_source 'fine-focus sealed tube'
_diffrn_radiation_type MoK\a
_diffrn_radiation_wavelength 0.71073
_diffrn_reflns_av_R_equivalents 0.0211
_diffrn_reflns_av_sigmaI/netI 0.0201
_diffrn_reflns_limit_h_max 14
_diffrn_reflns_limit_h_min -15
_diffrn_reflns_limit_k_max 24
_diffrn_reflns_limit_k_min -24
_diffrn_reflns_limit_l_max 10
_diffrn_reflns_limit_l_min -10
_diffrn_reflns_number 13047
_diffrn_reflns_theta_full 27.48
_diffrn_reflns_theta_max 27.48
_diffrn_reflns_theta_min 3.40
_exptl_absorpt_coefficient_mu 0.206
_exptl_absorpt_correction_type none
_exptl_crystal_colour White
_exptl_crystal_density_diffrn 1.327
_exptl_crystal_density_method 'not measured'
_exptl_crystal_description Prism
_exptl_crystal_F_000 720
_exptl_crystal_size_max 0.7
_exptl_crystal_size_mid 0.6
_exptl_crystal_size_min 0.4
_refine_diff_density_max 0.188
_refine_diff_density_min -0.268
_refine_diff_density_rms 0.032
_refine_ls_extinction_method none
_refine_ls_goodness_of_fit_ref 1.045
_refine_ls_hydrogen_treatment mixed
_refine_ls_matrix_type full
_refine_ls_number_parameters 219
_refine_ls_number_reflns 3869
_refine_ls_number_restraints 0
_refine_ls_restrained_S_all 1.045
_refine_ls_R_factor_all 0.0469
_refine_ls_R_factor_gt 0.0415
_refine_ls_shift/su_max 0.000
_refine_ls_shift/su_mean 0.000
_refine_ls_structure_factor_coef Fsqd
_refine_ls_weighting_details 'calc w=1/[\s^2^(Fo^2^)+(0.0590P)^2^+0.3499P] where P=(Fo^2^+2Fc^2^)/3'
_refine_ls_weighting_scheme calc
_refine_ls_wR_factor_gt 0.1115
_refine_ls_wR_factor_ref 0.1155
_reflns_number_gt 3430
_reflns_number_total 3869
_reflns_threshold_expression >2sigma(I)
_cod_data_source_file cs7b02558_si_002.cif
_cod_data_source_block a
_cod_depositor_comments
;
The following automatic conversions were performed:

'_symmetry_cell_setting' value 'Monoclinic' changed to 'monoclinic'
according to
/home/data/users/saulius/crontab/automatic-downloads/rss-feeds/ACS/lib/dictionaries/cif_core.dic
dictionary named 'cif_core.dic' version 2.4.2 from 2011-04-26.

Automatic conversion script
Id: cif_fix_values 4973 2017-02-22 13:04:09Z antanas 

 Adding full bibliography for 4514222--4514223.cif.

2020-08-18
Z value and formula fixed to values more according to usual
chemical conventions.                 miguel
;
_cod_original_formula_sum 'C3.09 H3.27 N0.73 O0.36 S0.18'
_cod_original_formula_weight 62.26
_cod_original_formula_units_Z 22
_cod_original_sg_symbol_H-M 'P2(1)/c  '
_cod_database_code 4514223

loop_
_symmetry_equiv_pos_as_xyz
'x, y, z'
'-x, y+1/2, -z+1/2'
'-x, -y, -z'
'x, -y-1/2, z-1/2'

loop_
_atom_site_label
_atom_site_type_symbol
_atom_site_fract_x
_atom_site_fract_y
_atom_site_fract_z
_atom_site_U_iso_or_equiv
_atom_site_adp_type
_atom_site_occupancy
_atom_site_symmetry_multiplicity
_atom_site_calc_flag
_atom_site_refinement_flags
S1 S 0.65947(3) 0.136681(17) 0.37787(5) 0.04640(13) Uani 1 1 d .
C1 C 0.93094(18) 0.09790(12) -0.0914(3) 0.0751(5) Uani 1 1 d .
H1 H 0.8874 0.0584 -0.1390 0.090 Uiso 1 1 calc R
C6 C 0.87558(15) 0.15135(9) -0.0294(2) 0.0538(4) Uani 1 1 d .
N1 N 0.76019(10) 0.09080(6) 0.31580(14) 0.0421(3) Uani 1 1 d .
O2 O 0.72602(12) 0.17346(6) 0.53050(16) 0.0674(3) Uani 1 1 d .
C2 C 1.0522(2) 0.10339(15) -0.0823(3) 0.0900(7) Uani 1 1 d .
H2 H 1.0889 0.0673 -0.1244 0.108 Uiso 1 1 calc R
N2 N 0.70655(11) 0.07997(6) 0.00128(15) 0.0471(3) Uani 1 1 d .
C7 C 0.74296(15) 0.14845(8) -0.0445(2) 0.0548(4) Uani 1 1 d .
H7A H 0.7251 0.1831 0.0319 0.066 Uiso 1 1 calc R
H7B H 0.6964 0.1596 -0.1632 0.066 Uiso 1 1 calc R
C10 C 0.71912(11) 0.05225(7) 0.16115(16) 0.0388(3) Uani 1 1 d .
C9 C 0.56726(15) 0.07480(9) 0.4343(2) 0.0558(4) Uani 1 1 d .
H9A H 0.5298 0.0464 0.3347 0.084 Uiso 1 1 calc R
H9B H 0.5062 0.0979 0.4723 0.084 Uiso 1 1 calc R
H9C H 0.6152 0.0461 0.5270 0.084 Uiso 1 1 calc R
C8 C 0.88978(14) 0.09766(10) 0.4040(2) 0.0617(4) Uani 1 1 d .
H8A H 0.9315 0.0583 0.3763 0.093 Uiso 1 1 calc R
H8B H 0.9034 0.0997 0.5278 0.093 Uiso 1 1 calc R
H8C H 0.9193 0.1394 0.3656 0.093 Uiso 1 1 calc R
C12 C 0.67648(13) -0.07252(7) 0.2498(2) 0.0499(3) Uani 1 1 d .
C11 C 0.68103(12) -0.01563(7) 0.13023(18) 0.0437(3) Uani 1 1 d .
C17 C 0.60254(17) -0.12977(9) 0.1897(3) 0.0690(5) Uani 1 1 d .
H17 H 0.5545 -0.1316 0.0743 0.083 Uiso 1 1 calc R
C14 C 0.7442(2) -0.12678(12) 0.5334(4) 0.0932(7) Uani 1 1 d .
H14 H 0.7919 -0.1255 0.6491 0.112 Uiso 1 1 calc R
C13 C 0.74718(17) -0.07218(9) 0.4228(3) 0.0678(5) Uani 1 1 d .
H13 H 0.7975 -0.0345 0.4652 0.081 Uiso 1 1 calc R
C15 C 0.6714(3) -0.18239(12) 0.4729(5) 0.1036(10) Uani 1 1 d .
H15 H 0.6697 -0.2192 0.5473 0.124 Uiso 1 1 calc R
C16 C 0.6007(2) -0.18428(10) 0.3026(5) 0.0946(9) Uani 1 1 d .
H16 H 0.5509 -0.2224 0.2621 0.113 Uiso 1 1 calc R
N4 N 0.64676(12) -0.02559(7) -0.04609(18) 0.0578(3) Uani 1 1 d .
C4 C 1.0639(2) 0.21328(12) 0.0504(3) 0.0881(7) Uani 1 1 d .
H4 H 1.1084 0.2524 0.0986 0.106 Uiso 1 1 calc R
C5 C 0.94342(18) 0.20863(10) 0.0431(3) 0.0719(5) Uani 1 1 d .
H5 H 0.9078 0.2446 0.0875 0.086 Uiso 1 1 calc R
C3 C 1.1176(2) 0.16018(14) -0.0133(3) 0.0866(6) Uani 1 1 d .
H3 H 1.1984 0.1632 -0.0091 0.104 Uiso 1 1 calc R
N3 N 0.66284(13) 0.03227(8) -0.12272(16) 0.0601(4) Uani 1 1 d .
O1 O 0.58727(12) 0.17449(6) 0.23149(16) 0.0695(4) Uani 1 1 d .

loop_
_atom_site_aniso_label
_atom_site_aniso_U_11
_atom_site_aniso_U_22
_atom_site_aniso_U_33
_atom_site_aniso_U_23
_atom_site_aniso_U_13
_atom_site_aniso_U_12
S1 0.0579(2) 0.03867(19) 0.0495(2) -0.00344(13) 0.02644(17) 0.00162(13)
C1 0.0663(11) 0.0894(14) 0.0773(12) -0.0145(10) 0.0333(9) 0.0127(10)
C6 0.0589(9) 0.0604(9) 0.0496(8) 0.0191(7) 0.0279(7) 0.0167(7)
N1 0.0415(6) 0.0426(6) 0.0440(6) -0.0048(5) 0.0153(5) -0.0006(4)
O2 0.0860(8) 0.0581(7) 0.0671(7) -0.0250(6) 0.0363(6) -0.0184(6)
C2 0.0677(12) 0.1169(19) 0.0957(16) -0.0137(14) 0.0402(12) 0.0241(13)
N2 0.0513(7) 0.0512(6) 0.0419(6) 0.0035(5) 0.0187(5) 0.0091(5)
C7 0.0607(9) 0.0559(8) 0.0564(9) 0.0178(7) 0.0306(7) 0.0162(7)
C10 0.0373(6) 0.0409(6) 0.0400(6) 0.0001(5) 0.0143(5) 0.0055(5)
C9 0.0572(9) 0.0603(9) 0.0592(9) -0.0072(7) 0.0314(7) -0.0074(7)
C8 0.0457(8) 0.0750(11) 0.0605(10) -0.0087(8) 0.0096(7) -0.0045(7)
C12 0.0455(8) 0.0377(7) 0.0729(10) -0.0023(6) 0.0276(7) 0.0040(5)
C11 0.0376(6) 0.0437(7) 0.0501(8) -0.0066(6) 0.0136(6) 0.0031(5)
C17 0.0601(10) 0.0486(9) 0.1107(15) -0.0185(9) 0.0445(10) -0.0074(7)
C14 0.1049(17) 0.0757(13) 0.1079(18) 0.0441(13) 0.0453(14) 0.0248(13)
C13 0.0715(11) 0.0525(9) 0.0788(12) 0.0191(8) 0.0212(9) 0.0054(8)
C15 0.119(2) 0.0547(11) 0.173(3) 0.0411(15) 0.099(2) 0.0253(12)
C16 0.0952(16) 0.0409(9) 0.181(3) -0.0111(13) 0.0930(19) -0.0095(9)
N4 0.0551(8) 0.0615(8) 0.0545(8) -0.0154(6) 0.0127(6) 0.0024(6)
C4 0.0716(12) 0.0745(13) 0.1241(19) 0.0206(13) 0.0383(13) 0.0029(10)
C5 0.0725(11) 0.0532(9) 0.1006(14) 0.0191(9) 0.0418(11) 0.0135(8)
C3 0.0586(11) 0.1113(18) 0.0980(16) 0.0206(14) 0.0355(11) 0.0138(12)
N3 0.0650(9) 0.0703(9) 0.0431(7) -0.0079(6) 0.0132(6) 0.0096(7)
O1 0.0828(8) 0.0637(7) 0.0717(8) 0.0179(6) 0.0376(7) 0.0334(6)

loop_
_atom_type_symbol
_atom_type_description
_atom_type_scat_dispersion_real
_atom_type_scat_dispersion_imag
_atom_type_scat_source
C C 0.0033 0.0016 'International Tables Vol C Tables 4.2.6.8 and 6.1.1.4'
H H 0.0000 0.0000 'International Tables Vol C Tables 4.2.6.8 and 6.1.1.4'
N N 0.0061 0.0033 'International Tables Vol C Tables 4.2.6.8 and 6.1.1.4'
O O 0.0106 0.0060 'International Tables Vol C Tables 4.2.6.8 and 6.1.1.4'
S S 0.1246 0.1234 'International Tables Vol C Tables 4.2.6.8 and 6.1.1.4'

loop_
_geom_angle_atom_site_label_1
_geom_angle_atom_site_label_2
_geom_angle_atom_site_label_3
_geom_angle
O1 S1 O2 119.40(9)
O1 S1 N1 108.63(6)
O2 S1 N1 105.80(7)
O1 S1 C9 107.83(9)
O2 S1 C9 109.40(8)
N1 S1 C9 104.84(7)
C6 C1 C2 119.7(2)
C5 C6 C1 118.59(17)
C5 C6 C7 120.32(15)
C1 C6 C7 121.06(17)
C10 N1 C8 120.36(12)
C10 N1 S1 117.62(9)
C8 N1 S1 121.45(10)
C3 C2 C1 121.3(2)
N3 N2 C10 110.14(12)
N3 N2 C7 120.32(12)
C10 N2 C7 129.30(13)
N2 C7 C6 112.14(12)
N2 C10 C11 105.29(12)
N2 C10 N1 122.82(12)
C11 C10 N1 131.87(12)
C13 C12 C17 118.11(17)
C13 C12 C11 121.72(14)
C17 C12 C11 120.15(16)
N4 C11 C10 107.39(13)
N4 C11 C12 121.16(13)
C10 C11 C12 131.42(13)
C16 C17 C12 119.9(2)
C15 C14 C13 120.0(3)
C14 C13 C12 121.2(2)
C14 C15 C16 120.1(2)
C15 C16 C17 120.6(2)
N3 N4 C11 109.20(12)
C3 C4 C5 120.0(2)
C6 C5 C4 120.85(19)
C2 C3 C4 119.5(2)
N4 N3 N2 107.98(12)

loop_
_geom_bond_atom_site_label_1
_geom_bond_atom_site_label_2
_geom_bond_distance
S1 O1 1.4243(13)
S1 O2 1.4275(12)
S1 N1 1.6558(12)
S1 C9 1.7489(16)
C1 C6 1.382(2)
C1 C2 1.391(3)
C6 C5 1.379(3)
C6 C7 1.509(2)
N1 C10 1.4029(17)
N1 C8 1.4663(19)
C2 C3 1.352(3)
N2 N3 1.3386(17)
N2 C10 1.3572(17)
N2 C7 1.4640(19)
C10 C11 1.3780(19)
C12 C13 1.388(3)
C12 C17 1.392(2)
C12 C11 1.468(2)
C11 N4 1.3655(19)
C17 C16 1.391(3)
C14 C15 1.361(4)
C14 C13 1.383(3)
C15 C16 1.371(4)
N4 N3 1.312(2)
C4 C3 1.373(3)
C4 C5 1.385(3)

loop_
_geom_torsion_atom_site_label_1
_geom_torsion_atom_site_label_2
_geom_torsion_atom_site_label_3
_geom_torsion_atom_site_label_4
_geom_torsion
C2 C1 C6 C5 -1.1(3)
C2 C1 C6 C7 177.28(18)
O1 S1 N1 C10 -47.21(12)
O2 S1 N1 C10 -176.54(10)
C9 S1 N1 C10 67.85(12)
O1 S1 N1 C8 124.16(13)
O2 S1 N1 C8 -5.17(14)
C9 S1 N1 C8 -120.77(13)
C6 C1 C2 C3 0.1(4)
N3 N2 C7 C6 -93.41(17)
C10 N2 C7 C6 80.28(18)
C5 C6 C7 N2 -138.07(16)
C1 C6 C7 N2 43.6(2)
N3 N2 C10 C11 0.13(15)
C7 N2 C10 C11 -174.07(13)
N3 N2 C10 N1 -178.29(11)
C7 N2 C10 N1 7.5(2)
C8 N1 C10 N2 -86.37(17)
S1 N1 C10 N2 85.10(14)
C8 N1 C10 C11 95.67(18)
S1 N1 C10 C11 -92.86(16)
N2 C10 C11 N4 -0.32(14)
N1 C10 C11 N4 177.90(13)
N2 C10 C11 C12 177.88(13)
N1 C10 C11 C12 -3.9(2)
C13 C12 C11 N4 156.97(15)
C17 C12 C11 N4 -21.2(2)
C13 C12 C11 C10 -21.0(2)
C17 C12 C11 C10 160.84(15)
C13 C12 C17 C16 0.3(2)
C11 C12 C17 C16 178.51(15)
C15 C14 C13 C12 0.3(3)
C17 C12 C13 C14 -0.4(3)
C11 C12 C13 C14 -178.54(17)
C13 C14 C15 C16 -0.2(4)
C14 C15 C16 C17 0.2(3)
C12 C17 C16 C15 -0.2(3)
C10 C11 N4 N3 0.41(16)
C12 C11 N4 N3 -178.02(12)
C1 C6 C5 C4 1.3(3)
C7 C6 C5 C4 -177.04(17)
C3 C4 C5 C6 -0.6(3)
C1 C2 C3 C4 0.6(4)
C5 C4 C3 C2 -0.3(4)
C11 N4 N3 N2 -0.32(16)
C10 N2 N3 N4 0.12(16)
C7 N2 N3 N4 174.92(13)
